data_2203547
loop_
_publ_author_name
'P. R. Seshadri'
'S. Selvanayagam'
'D. Velmurugan'
'K. Ravikumar'
'A. R. Sureshbabu'
'R. Raghunathan'

_publ_section_title
;5,7-Dibromo-4'-(4-bromobenzoyl)-1'-methyl-1<i>H</i>-indole-3-spiro-2'-pyrrolidine-3'-spiro-3''-1<i>H</i>-indole-2,2''(3<i>H</i>,3''<i>H</i>)-dione
 methanol solvate
;
_journal_issue 5
_journal_name_full 'Acta Crystallographica Section E'
_journal_page_first o870
_journal_page_last o872
_journal_paper_doi 10.1107/S1600536804009304
_journal_volume 60
_journal_year 2004
_chemical_formula_iupac 'C26 H18 Br3 N3 O3, C H4 O'
_chemical_formula_moiety 'C26 H18 Br3 N3 O3, C H4 O'
_chemical_formula_sum 'C27 H22 Br3 N3 O4'
_chemical_formula_weight 692.21
_chemical_name_systematic
;
5,7-Dibromo-4'-(4-bromobenzoyl)-1'-methyl-1H-indole-3-spiro-2'-pyrrolidine-
3'-spiro-3''-1H-indole-2,2''(3H,3''H)-dione methanol solvate
;
_space_group_IT_number 15
_symmetry_cell_setting monoclinic
_symmetry_space_group_name_Hall '-C 2yc'
_symmetry_space_group_name_H-M 'C 1 2/c 1'
_atom_sites_solution_hydrogens geom
_atom_sites_solution_primary direct
_atom_sites_solution_secondary difmap
_audit_creation_method SHELXL-97
_cell_angle_alpha 90.00
_cell_angle_beta 98.958(2)
_cell_angle_gamma 90.00
_cell_formula_units_Z 8
_cell_length_a 46.242(4)
_cell_length_b 7.7993(6)
_cell_length_c 15.3204(12)
_cell_measurement_reflns_used 2677
_cell_measurement_temperature 293(2)
_cell_measurement_theta_max 21.5
_cell_measurement_theta_min 2.7
_cell_volume 5458.0(8)
_computing_cell_refinement 'SAINT (Bruker, 2001)'
_computing_data_collection 'SMART (Bruker, 2001) '
_computing_data_reduction SAINT
_computing_molecular_graphics
;
ZORTEP (Zsolnai, 1997) and PLATON (Spek, 2003)
;
_computing_publication_material 'SHELXL97 and PARST (Nardelli, 1995)'
_computing_structure_refinement 'SHELXL97 (Sheldrick, 1997)'
_computing_structure_solution 'SHELXS97 (Sheldrick, 1997)'
_diffrn_ambient_temperature 293(2)
_diffrn_measured_fraction_theta_full 0.953
_diffrn_measured_fraction_theta_max 0.953
_diffrn_measurement_device 'Bruker SMART APEX area-detector'
_diffrn_measurement_device_type 'CCD Area Detector'
_diffrn_measurement_method \w
_diffrn_radiation_monochromator graphite
_diffrn_radiation_source 'fine-focus sealed tube'
_diffrn_radiation_type MoK\a
_diffrn_radiation_wavelength 0.71073
_diffrn_reflns_av_R_equivalents 0.0403
_diffrn_reflns_av_sigmaI/netI 0.0657
_diffrn_reflns_limit_h_max 51
_diffrn_reflns_limit_h_min -60
_diffrn_reflns_limit_k_max 9
_diffrn_reflns_limit_k_min -10
_diffrn_reflns_limit_l_max 19
_diffrn_reflns_limit_l_min -19
_diffrn_reflns_number 16092
_diffrn_reflns_theta_full 28.01
_diffrn_reflns_theta_max 28.01
_diffrn_reflns_theta_min 0.89
_diffrn_standards_number 0
_exptl_absorpt_coefficient_mu 4.472
_exptl_absorpt_correction_T_max 0.447
_exptl_absorpt_correction_T_min 0.381
_exptl_absorpt_correction_type multi-scan
_exptl_absorpt_process_details '(SADABS; Sheldrick, 2001)'
_exptl_crystal_colour colourless
_exptl_crystal_density_diffrn 1.685
_exptl_crystal_density_method 'not measured'
_exptl_crystal_description Block
_exptl_crystal_F_000 2736
_exptl_crystal_size_max 0.23
_exptl_crystal_size_mid 0.20
_exptl_crystal_size_min 0.18
_refine_diff_density_max 0.788
_refine_diff_density_min -0.614
_refine_ls_extinction_method none
_refine_ls_goodness_of_fit_ref 0.911
_refine_ls_hydrogen_treatment constr
_refine_ls_matrix_type full
_refine_ls_number_parameters 337
_refine_ls_number_reflns 6293
_refine_ls_number_restraints 0
_refine_ls_restrained_S_all 0.911
_refine_ls_R_factor_all 0.1130
_refine_ls_R_factor_gt 0.0553
_refine_ls_shift/su_max 0.000
_refine_ls_shift/su_mean 0.000
_refine_ls_structure_factor_coef Fsqd
_refine_ls_weighting_details 'calc w = 1/[\s^2^(Fo^2^)+(0.1114P)^2^+0.9332P] where P = (Fo^2^+2Fc^2^)/3'
_refine_ls_weighting_scheme calc
_refine_ls_wR_factor_gt 0.1456
_refine_ls_wR_factor_ref 0.1854
_reflns_number_gt 3493
_reflns_number_total 6293
_reflns_threshold_expression I>2\s(I)
_cod_data_source_file bt6439.cif
_cod_data_source_block I
_cod_depositor_comments
;
The following automatic conversions were performed:
'_symmetry_cell_setting' value 'Monoclinic' changed to 'monoclinic'
according to '/home/saulius/struct/CIF-dictionaries/cif_core.dic'
dictionary named 'cif_core.dic' version 2.4.1 from 2010-06-29.

Automatic conversion script
Id: cif_fix_enum 1527 2010-12-29 10:47:43Z saulius 

The following automatic conversions were performed:

'_symmetry_cell_setting' value 'Monoclinic' changed to 'monoclinic'
according to /home/saulius/struct/CIF-dictionaries/cif_core.dic
dictionary named 'cif_core.dic' version 2.4.1 from 2010-06-29.

Automatic conversion script
Id: cif_fix_values 1715 2011-07-08 13:25:40Z adriana 
;
_cod_original_cell_volume 5458.0(7)
_cod_original_sg_symbol_H-M 'C 2/c'
_cod_database_code 2203547
_cod_database_fobs_code 2203547

loop_
_symmetry_equiv_pos_as_xyz
'x, y, z'
'-x, y, -z+1/2'
'x+1/2, y+1/2, z'
'-x+1/2, y+1/2, -z+1/2'
'-x, -y, -z'
'x, -y, z-1/2'
'-x+1/2, -y+1/2, -z'
'x+1/2, -y+1/2, z-1/2'

loop_
_atom_site_label
_atom_site_fract_x
_atom_site_fract_y
_atom_site_fract_z
_atom_site_U_iso_or_equiv
_atom_site_adp_type
_atom_site_calc_flag
_atom_site_refinement_flags
_atom_site_occupancy
_atom_site_type_symbol
Br1 0.237895(16) 0.54185(9) 0.27369(5) 0.0903(3) Uani d . 1 Br
Br2 0.225197(14) -0.05019(8) 0.47586(4) 0.0720(2) Uani d . 1 Br
Br3 -0.022985(16) 0.70637(10) 0.13258(5) 0.0956(3) Uani d . 1 Br
N1 0.16351(9) -0.0606(4) 0.3395(2) 0.0469(9) Uani d . 1 N
H1 0.1657 -0.1376 0.3801 0.056 Uiso calc R 1 H
C2 0.14063(10) -0.0555(5) 0.2723(3) 0.0408(10) Uani d . 1 C
O3 0.12123(7) -0.1608(3) 0.2581(2) 0.0490(8) Uani d . 1 O
C4 0.14446(10) 0.1050(5) 0.2142(3) 0.0392(10) Uani d . 1 C
C5 0.17273(10) 0.1783(5) 0.2623(3) 0.0420(10) Uani d . 1 C
C6 0.18930(11) 0.3165(6) 0.2427(3) 0.0491(11) Uani d . 1 C
H6 0.1831 0.3855 0.1938 0.059 Uiso calc R 1 H
C7 0.21537(12) 0.3493(6) 0.2977(3) 0.0546(13) Uani d . 1 C
C8 0.22564(11) 0.2478(6) 0.3679(3) 0.0533(12) Uani d . 1 C
H8 0.2433 0.2737 0.4035 0.064 Uiso calc R 1 H
C9 0.20966(10) 0.1061(6) 0.3858(3) 0.0471(11) Uani d . 1 C
C10 0.18298(10) 0.0739(5) 0.3345(3) 0.0420(10) Uani d . 1 C
C11 0.11613(9) 0.2217(5) 0.2051(2) 0.0366(9) Uani d . 1 C
C12 0.09840(10) 0.1686(6) 0.1129(3) 0.0444(11) Uani d . 1 C
H12 0.0993 0.2655 0.0727 0.053 Uiso calc R 1 H
C13 0.11589(12) 0.0231(6) 0.0805(3) 0.0563(13) Uani d . 1 C
H13A 0.1094 -0.0872 0.0994 0.068 Uiso calc R 1 H
H13B 0.1142 0.0240 0.0166 0.068 Uiso calc R 1 H
N14 0.14617(9) 0.0599(4) 0.1222(2) 0.0473(9) Uani d . 1 N
C15 0.16646(14) -0.0822(6) 0.1124(4) 0.0661(15) Uani d . 1 C
H15A 0.1856 -0.0548 0.1435 0.099 Uiso calc R 1 H
H15B 0.1675 -0.0990 0.0509 0.099 Uiso calc R 1 H
H15C 0.1595 -0.1852 0.1364 0.099 Uiso calc R 1 H
C16 0.12555(10) 0.4111(5) 0.2024(3) 0.0424(10) Uani d . 1 C
O17 0.13491(8) 0.4789(4) 0.1405(2) 0.0593(9) Uani d . 1 O
N18 0.12130(9) 0.4842(4) 0.2782(2) 0.0497(10) Uani d . 1 N
H18 0.1274 0.5852 0.2945 0.060 Uiso calc R 1 H
C19 0.10593(10) 0.3777(6) 0.3279(3) 0.0436(10) Uani d . 1 C
C20 0.09582(13) 0.4140(7) 0.4066(3) 0.0603(14) Uani d . 1 C
H20 0.1000 0.5180 0.4355 0.072 Uiso calc R 1 H
C21 0.07939(12) 0.2904(7) 0.4401(3) 0.0613(14) Uani d . 1 C
H21 0.0724 0.3113 0.4929 0.074 Uiso calc R 1 H
C22 0.07302(11) 0.1376(7) 0.3976(3) 0.0525(12) Uani d . 1 C
H22 0.0614 0.0578 0.4211 0.063 Uiso calc R 1 H
C23 0.08371(10) 0.1004(5) 0.3199(3) 0.0426(10) Uani d . 1 C
H23 0.0794 -0.0038 0.2913 0.051 Uiso calc R 1 H
C24 0.10082(9) 0.2202(5) 0.2860(2) 0.0365(9) Uani d . 1 C
C25 0.06637(11) 0.1303(7) 0.1138(3) 0.0506(12) Uani d . 1 C
O26 0.05776(9) -0.0167(5) 0.1057(3) 0.0729(11) Uani d . 1 O
C27 0.04596(11) 0.2728(6) 0.1215(3) 0.0521(12) Uani d . 1 C
C28 0.01687(13) 0.2358(8) 0.1309(4) 0.0731(16) Uani d . 1 C
H28 0.0112 0.1220 0.1348 0.088 Uiso calc R 1 H
C29 -0.00322(14) 0.3629(9) 0.1345(4) 0.0849(19) Uani d . 1 C
H29 -0.0225 0.3365 0.1402 0.102 Uiso calc R 1 H
C30 0.00552(13) 0.5308(8) 0.1295(4) 0.0664(15) Uani d . 1 C
C31 0.03333(13) 0.5728(7) 0.1237(3) 0.0638(14) Uani d . 1 C
H31 0.0389 0.6872 0.1224 0.077 Uiso calc R 1 H
C32 0.05340(12) 0.4440(7) 0.1197(3) 0.0586(13) Uani d . 1 C
H32 0.0726 0.4733 0.1155 0.070 Uiso calc R 1 H
O33 0.15880(9) -0.3009(5) 0.4744(2) 0.0700(11) Uani d . 1 O
H33 0.1553 -0.2718 0.5231 0.105 Uiso calc R 1 H
C34 0.17499(18) -0.4559(8) 0.4823(5) 0.091(2) Uani d . 1 C
H34A 0.1923 -0.4418 0.5253 0.136 Uiso calc R 1 H
H34B 0.1805 -0.4849 0.4262 0.136 Uiso calc R 1 H
H34C 0.1632 -0.5461 0.5008 0.136 Uiso calc R 1 H

loop_
_atom_site_aniso_label
_atom_site_aniso_U_11
_atom_site_aniso_U_22
_atom_site_aniso_U_33
_atom_site_aniso_U_12
_atom_site_aniso_U_13
_atom_site_aniso_U_23
Br1 0.0841(5) 0.0870(5) 0.0984(5) -0.0488(4) 0.0097(4) 0.0154(4)
Br2 0.0680(4) 0.0726(4) 0.0705(4) -0.0001(3) -0.0050(3) 0.0123(3)
Br3 0.0747(5) 0.1062(6) 0.1032(5) 0.0222(4) 0.0054(4) 0.0139(4)
N1 0.056(2) 0.035(2) 0.050(2) -0.0026(17) 0.0107(19) 0.0045(16)
C2 0.055(3) 0.026(2) 0.045(2) 0.004(2) 0.018(2) -0.0037(17)
O3 0.058(2) 0.0215(14) 0.068(2) -0.0081(14) 0.0139(16) -0.0021(13)
C4 0.051(3) 0.027(2) 0.042(2) -0.0069(18) 0.014(2) -0.0039(17)
C5 0.052(3) 0.032(2) 0.044(2) -0.0026(19) 0.017(2) -0.0065(18)
C6 0.055(3) 0.042(3) 0.053(3) -0.012(2) 0.016(2) -0.001(2)
C7 0.064(3) 0.043(3) 0.061(3) -0.020(2) 0.023(3) -0.010(2)
C8 0.048(3) 0.055(3) 0.057(3) -0.007(2) 0.008(2) -0.012(2)
C9 0.053(3) 0.042(2) 0.047(2) 0.002(2) 0.009(2) -0.005(2)
C10 0.053(3) 0.030(2) 0.046(2) 0.0018(19) 0.019(2) -0.0059(18)
C11 0.048(3) 0.025(2) 0.037(2) -0.0080(17) 0.0052(18) -0.0005(16)
C12 0.058(3) 0.039(2) 0.036(2) -0.010(2) 0.007(2) -0.0010(18)
C13 0.075(4) 0.052(3) 0.041(2) -0.015(3) 0.008(2) -0.011(2)
N14 0.059(3) 0.041(2) 0.045(2) -0.0077(18) 0.0173(18) -0.0109(16)
C15 0.090(4) 0.046(3) 0.069(3) 0.001(3) 0.032(3) -0.015(2)
C16 0.048(3) 0.030(2) 0.048(2) -0.0086(19) 0.002(2) 0.0115(18)
O17 0.070(2) 0.0431(18) 0.066(2) -0.0148(17) 0.0161(18) 0.0142(16)
N18 0.066(3) 0.0246(18) 0.057(2) -0.0048(18) 0.006(2) -0.0107(16)
C19 0.047(3) 0.035(2) 0.048(2) 0.002(2) 0.003(2) -0.0013(19)
C20 0.072(4) 0.056(3) 0.055(3) 0.012(3) 0.015(3) -0.018(2)
C21 0.068(4) 0.075(4) 0.046(3) 0.012(3) 0.023(3) 0.000(3)
C22 0.048(3) 0.062(3) 0.050(3) 0.009(2) 0.015(2) 0.013(2)
C23 0.049(3) 0.034(2) 0.044(2) 0.003(2) 0.005(2) 0.0010(18)
C24 0.043(2) 0.031(2) 0.034(2) -0.0002(18) 0.0009(18) 0.0017(16)
C25 0.062(3) 0.057(3) 0.031(2) -0.018(3) 0.003(2) 0.001(2)
O26 0.080(3) 0.054(2) 0.085(3) -0.026(2) 0.014(2) -0.0138(19)
C27 0.054(3) 0.056(3) 0.043(2) -0.012(2) -0.002(2) 0.005(2)
C28 0.058(4) 0.058(3) 0.100(4) -0.019(3) 0.003(3) 0.006(3)
C29 0.045(4) 0.095(5) 0.112(5) -0.020(3) 0.001(3) 0.016(4)
C30 0.053(3) 0.080(4) 0.063(3) 0.000(3) 0.001(3) 0.013(3)
C31 0.065(4) 0.058(3) 0.068(3) -0.002(3) 0.008(3) 0.016(3)
C32 0.053(3) 0.062(3) 0.061(3) -0.010(3) 0.010(2) 0.012(2)
O33 0.095(3) 0.062(2) 0.058(2) 0.008(2) 0.028(2) 0.0152(18)
C34 0.112(6) 0.077(5) 0.087(4) 0.019(4) 0.030(4) 0.012(3)

loop_
_atom_type_symbol
_atom_type_description
_atom_type_scat_dispersion_real
_atom_type_scat_dispersion_imag
_atom_type_scat_source
C C 0.0033 0.0016 'International Tables Vol C Tables 4.2.6.8 and 6.1.1.4'
H H 0.0000 0.0000 'International Tables Vol C Tables 4.2.6.8 and 6.1.1.4'
N N 0.0061 0.0033 'International Tables Vol C Tables 4.2.6.8 and 6.1.1.4'
O O 0.0106 0.0060 'International Tables Vol C Tables 4.2.6.8 and 6.1.1.4'
Br Br -0.2901 2.4595 'International Tables Vol C Tables 4.2.6.8 and 6.1.1.4'

loop_
_geom_angle_atom_site_label_1
_geom_angle_atom_site_label_2
_geom_angle_atom_site_label_3
_geom_angle
_geom_angle_publ_flag
C2 N1 C10 111.8(4) ?
C2 N1 H1 124.1 ?
C10 N1 H1 124.1 ?
O3 C2 N1 125.8(4) ?
O3 C2 C4 126.0(4) ?
N1 C2 C4 108.1(4) ?
N14 C4 C5 112.8(3) ?
N14 C4 C2 112.5(3) ?
C5 C4 C2 101.1(3) ?
N14 C4 C11 102.8(3) yes
C5 C4 C11 117.8(3) ?
C2 C4 C11 110.2(3) ?
C6 C5 C10 119.8(4) ?
C6 C5 C4 131.0(4) ?
C10 C5 C4 109.1(4) ?
C5 C6 C7 118.1(4) ?
C5 C6 H6 120.9 ?
C7 C6 H6 120.9 ?
C8 C7 C6 122.6(4) ?
C8 C7 Br1 118.6(4) ?
C6 C7 Br1 118.8(4) ?
C7 C8 C9 119.4(5) ?
C7 C8 H8 120.3 ?
C9 C8 H8 120.3 ?
C10 C9 C8 119.5(4) ?
C10 C9 Br2 120.1(3) ?
C8 C9 Br2 120.3(4) ?
C9 C10 N1 129.4(4) ?
C9 C10 C5 120.6(4) ?
N1 C10 C5 109.9(4) ?
C24 C11 C16 101.5(3) ?
C24 C11 C12 119.1(4) ?
C16 C11 C12 109.7(3) ?
C24 C11 C4 114.1(3) ?
C16 C11 C4 108.6(3) ?
C12 C11 C4 103.6(3) ?
C25 C12 C13 115.3(4) ?
C25 C12 C11 114.7(3) ?
C13 C12 C11 105.1(4) yes
C25 C12 H12 107.1 ?
C13 C12 H12 107.1 ?
C11 C12 H12 107.1 ?
N14 C13 C12 103.4(3) yes
N14 C13 H13A 111.1 ?
C12 C13 H13A 111.1 ?
N14 C13 H13B 111.1 ?
C12 C13 H13B 111.1 ?
H13A C13 H13B 109.1 ?
C4 N14 C13 105.9(3) yes
C4 N14 C15 114.1(4) yes
C13 N14 C15 112.7(4) yes
N14 C15 H15A 109.5 ?
N14 C15 H15B 109.5 ?
H15A C15 H15B 109.5 ?
N14 C15 H15C 109.5 ?
H15A C15 H15C 109.5 ?
H15B C15 H15C 109.5 ?
O17 C16 N18 127.5(4) ?
O17 C16 C11 124.8(4) ?
N18 C16 C11 107.7(3) ?
C16 N18 C19 112.1(3) ?
C16 N18 H18 123.9 ?
C19 N18 H18 123.9 ?
C20 C19 C24 121.7(4) ?
C20 C19 N18 128.4(4) ?
C24 C19 N18 109.8(4) ?
C21 C20 C19 117.5(5) ?
C21 C20 H20 121.3 ?
C19 C20 H20 121.3 ?
C22 C21 C20 121.6(4) ?
C22 C21 H21 119.2 ?
C20 C21 H21 119.2 ?
C21 C22 C23 120.7(5) ?
C21 C22 H22 119.6 ?
C23 C22 H22 119.6 ?
C24 C23 C22 118.9(4) ?
C24 C23 H23 120.5 ?
C22 C23 H23 120.5 ?
C23 C24 C19 119.5(4) ?
C23 C24 C11 132.9(4) ?
C19 C24 C11 107.6(3) ?
O26 C25 C27 121.1(5) ?
O26 C25 C12 119.5(5) ?
C27 C25 C12 119.4(4) ?
C32 C27 C28 116.5(5) ?
C32 C27 C25 124.2(5) ?
C28 C27 C25 119.2(5) ?
C29 C28 C27 121.6(5) ?
C29 C28 H28 119.2 ?
C27 C28 H28 119.2 ?
C28 C29 C30 118.7(6) ?
C28 C29 H29 120.6 ?
C30 C29 H29 120.6 ?
C31 C30 C29 121.9(6) ?
C31 C30 Br3 119.9(5) ?
C29 C30 Br3 118.2(5) ?
C30 C31 C32 119.0(5) ?
C30 C31 H31 120.5 ?
C32 C31 H31 120.5 ?
C31 C32 C27 122.2(5) ?
C31 C32 H32 118.9 ?
C27 C32 H32 118.9 ?
C34 O33 H33 109.5 ?
O33 C34 H34A 109.5 ?
O33 C34 H34B 109.5 ?
H34A C34 H34B 109.5 ?
O33 C34 H34C 109.5 ?
H34A C34 H34C 109.5 ?
H34B C34 H34C 109.5 ?

loop_
_geom_bond_atom_site_label_1
_geom_bond_atom_site_label_2
_geom_bond_distance
_geom_bond_publ_flag
Br1 C7 1.896(5) ?
Br2 C9 1.897(5) ?
Br3 C30 1.906(6) ?
N1 C2 1.357(6) ?
N1 C10 1.392(5) ?
N1 H1 0.8600 ?
C2 O3 1.211(5) ?
C2 C4 1.561(6) ?
C4 N14 1.467(5) yes
C4 C5 1.510(6) ?
C4 C11 1.584(6) yes
C5 C6 1.382(6) ?
C5 C10 1.396(6) ?
C6 C7 1.383(7) ?
C6 H6 0.9300 ?
C7 C8 1.360(7) ?
C8 C9 1.381(6) ?
C8 H8 0.9300 ?
C9 C10 1.378(6) ?
C11 C24 1.519(6) ?
C11 C16 1.543(5) ?
C11 C12 1.575(6) yes
C12 C25 1.513(7) ?
C12 C13 1.521(7) yes
C12 H12 0.9800 ?
C13 N14 1.474(6) yes
C13 H13A 0.9700 ?
C13 H13B 0.9700 ?
N14 C15 1.474(6) ?
C15 H15A 0.9600 ?
C15 H15B 0.9600 ?
C15 H15C 0.9600 ?
C16 O17 1.222(5) ?
C16 N18 1.337(6) ?
N18 C19 1.393(6) ?
N18 H18 0.8600 ?
C19 C20 1.389(6) ?
C19 C24 1.389(6) ?
C20 C21 1.375(8) ?
C20 H20 0.9300 ?
C21 C22 1.368(7) ?
C21 H21 0.9300 ?
C22 C23 1.389(6) ?
C22 H22 0.9300 ?
C23 C24 1.378(6) ?
C23 H23 0.9300 ?
C25 O26 1.213(6) ?
C25 C27 1.475(7) ?
C27 C32 1.381(7) ?
C27 C28 1.405(7) ?
C28 C29 1.365(9) ?
C28 H28 0.9300 ?
C29 C30 1.376(9) ?
C29 H29 0.9300 ?
C30 C31 1.343(8) ?
C31 C32 1.376(7) ?
C31 H31 0.9300 ?
C32 H32 0.9300 ?
O33 C34 1.417(7) ?
O33 H33 0.8200 ?
C34 H34A 0.9600 ?
C34 H34B 0.9600 ?
C34 H34C 0.9600 ?

loop_
_geom_hbond_atom_site_label_D
_geom_hbond_atom_site_label_H
_geom_hbond_atom_site_label_A
_geom_hbond_site_symmetry_A
_geom_hbond_distance_DH
_geom_hbond_distance_HA
_geom_hbond_distance_DA
_geom_hbond_angle_DHA
N18 H18 O3 1_565 0.86 2.07 2.786(4) 141
O33 H33 N14 6_556 0.82 2.33 3.069(5) 151
C31 H31 O26 1_565 0.93 2.50 3.420(7) 173
N1 H1 O33 . 0.86 1.99 2.823(5) 164
C6 H6 O17 . 0.93 2.37 3.025(6) 128
C12 H12 O17 . 0.98 2.46 2.943(5) 110
C13 H13A O3 . 0.97 2.47 3.051(6) 118
C23 H23 O3 . 0.93 2.41 2.927(5) 115

loop_
_geom_torsion_atom_site_label_1
_geom_torsion_atom_site_label_2
_geom_torsion_atom_site_label_3
_geom_torsion_atom_site_label_4
_geom_torsion
_geom_torsion_publ_flag
C10 N1 C2 O3 176.3(4) ?
C10 N1 C2 C4 -1.1(5) ?
O3 C2 C4 N14 -56.6(6) ?
N1 C2 C4 N14 120.8(4) ?
O3 C2 C4 C5 -177.2(4) ?
N1 C2 C4 C5 0.2(4) ?
O3 C2 C4 C11 57.5(5) ?
N1 C2 C4 C11 -125.1(4) ?
N14 C4 C5 C6 55.7(6) ?
C2 C4 C5 C6 176.1(4) ?
C11 C4 C5 C6 -63.8(6) ?
N14 C4 C5 C10 -119.8(4) ?
C2 C4 C5 C10 0.7(4) ?
C11 C4 C5 C10 120.7(4) ?
C10 C5 C6 C7 -1.9(6) ?
C4 C5 C6 C7 -177.0(4) ?
C5 C6 C7 C8 2.3(7) ?
C5 C6 C7 Br1 -178.3(3) ?
C6 C7 C8 C9 0.0(7) ?
Br1 C7 C8 C9 -179.4(3) ?
C7 C8 C9 C10 -2.7(7) ?
C7 C8 C9 Br2 173.8(4) ?
C8 C9 C10 N1 179.0(4) ?
Br2 C9 C10 N1 2.5(6) ?
C8 C9 C10 C5 3.1(6) ?
Br2 C9 C10 C5 -173.4(3) ?
C2 N1 C10 C9 -174.7(4) ?
C2 N1 C10 C5 1.5(5) ?
C6 C5 C10 C9 -0.8(6) ?
C4 C5 C10 C9 175.3(4) ?
C6 C5 C10 N1 -177.4(4) ?
C4 C5 C10 N1 -1.3(5) ?
N14 C4 C11 C24 153.0(3) ?
C5 C4 C11 C24 -82.3(4) ?
C2 C4 C11 C24 32.8(4) ?
N14 C4 C11 C16 -94.6(4) ?
C5 C4 C11 C16 30.1(5) ?
C2 C4 C11 C16 145.2(3) ?
N14 C4 C11 C12 21.9(4) ?
C5 C4 C11 C12 146.6(3) ?
C2 C4 C11 C12 -98.2(4) ?
C24 C11 C12 C25 3.5(5) ?
C16 C11 C12 C25 -112.7(4) ?
C4 C11 C12 C25 131.5(4) ?
C24 C11 C12 C13 -124.1(4) ?
C16 C11 C12 C13 119.7(4) ?
C4 C11 C12 C13 3.9(4) ?
C25 C12 C13 N14 -155.6(4) ?
C11 C12 C13 N14 -28.3(4) ?
C5 C4 N14 C13 -169.3(4) ?
C2 C4 N14 C13 77.1(4) ?
C11 C4 N14 C13 -41.4(4) ?
C5 C4 N14 C15 66.1(5) ?
C2 C4 N14 C15 -47.5(5) ?
C11 C4 N14 C15 -165.9(4) ?
C12 C13 N14 C4 44.6(4) ?
C12 C13 N14 C15 170.0(4) yes
C24 C11 C16 O17 -168.5(4) ?
C12 C11 C16 O17 -41.7(6) ?
C4 C11 C16 O17 70.9(5) ?
C24 C11 C16 N18 10.9(4) ?
C12 C11 C16 N18 137.8(4) ?
C4 C11 C16 N18 -109.6(4) ?
O17 C16 N18 C19 170.1(5) ?
C11 C16 N18 C19 -9.3(5) ?
C16 N18 C19 C20 -175.1(5) ?
C16 N18 C19 C24 3.4(5) ?
C24 C19 C20 C21 -2.6(7) ?
N18 C19 C20 C21 175.7(5) ?
C19 C20 C21 C22 -0.3(8) ?
C20 C21 C22 C23 1.7(8) ?
C21 C22 C23 C24 -0.2(7) ?
C22 C23 C24 C19 -2.7(6) ?
C22 C23 C24 C11 179.1(4) ?
C20 C19 C24 C23 4.2(7) ?
N18 C19 C24 C23 -174.4(4) ?
C20 C19 C24 C11 -177.2(4) ?
N18 C19 C24 C11 4.2(5) ?
C16 C11 C24 C23 169.5(4) ?
C12 C11 C24 C23 49.0(6) ?
C4 C11 C24 C23 -73.9(6) ?
C16 C11 C24 C19 -8.9(4) ?
C12 C11 C24 C19 -129.3(4) ?
C4 C11 C24 C19 107.7(4) ?
C13 C12 C25 O26 13.7(6) ?
C11 C12 C25 O26 -108.5(5) ?
C13 C12 C25 C27 -164.3(4) ?
C11 C12 C25 C27 73.4(5) ?
O26 C25 C27 C32 -171.4(5) ?
C12 C25 C27 C32 6.6(7) ?
O26 C25 C27 C28 8.1(7) ?
C12 C25 C27 C28 -173.9(4) ?
C32 C27 C28 C29 2.5(8) ?
C25 C27 C28 C29 -177.1(5) ?
C27 C28 C29 C30 -0.6(10) ?
C28 C29 C30 C31 -1.8(9) ?
C28 C29 C30 Br3 178.9(5) ?
C29 C30 C31 C32 2.2(9) ?
Br3 C30 C31 C32 -178.6(4) yes
C30 C31 C32 C27 -0.1(8) ?
C28 C27 C32 C31 -2.1(8) ?
C25 C27 C32 C31 177.4(4) ?
